data_4329087
loop_
_publ_author_name
'Vasile Lozan'
'Jochen Lach'
'Berthold Kersting'

_publ_contact_author_address
; Institut fuer Anorganische Chemie
  Universitaet Leipzig, Johannisallee 29
  04103 Leipzig
  Germany
;
_publ_contact_author_email b.kersting@uni-leipzig.de
_publ_contact_author_fax '+49/(0)341/973 6199'
_publ_contact_author_name 'Prof. Dr Berthold Kersting'
_publ_contact_author_phone '+49/(0)341/973 6143'
_publ_section_title
;
 Synthesis, Structure, and Reactivity of Dinuclear Nickel
 Amino-Thiophenolate Complexes Bearing Bridging VO2(OH)2- and VO2(OR)2-
 Coligands
;
_journal_name_full 'Inorganic Chemistry'
_journal_page_first 5213
_journal_page_last 5223
_journal_paper_doi 10.1021/ic300085f
_journal_volume 51
_journal_year 2012
_chemical_compound_source
;
 Crystals were grown by recystallization from acetonitrile 
;
_chemical_formula_structural
; 
 [Ni2L(u-O2V(OMe)2)][BPh4].xCH3CN 
;
_chemical_formula_sum 'C64 H90 B N6 Ni2 O4 S2 V'
_chemical_formula_weight 1250.71
_space_group_IT_number 14
_symmetry_cell_setting monoclinic
_symmetry_space_group_name_Hall '-P 2yn'
_symmetry_space_group_name_H-M 'P 1 21/n 1'
_atom_sites_solution_hydrogens geom
_atom_sites_solution_primary direct
_atom_sites_solution_secondary difmap
_cell_angle_alpha 90.00
_cell_angle_beta 113.27(3)
_cell_angle_gamma 90.00
_cell_formula_units_Z 4
_cell_length_a 16.108(3)
_cell_length_b 28.455(6)
_cell_length_c 16.291(3)
_cell_measurement_temperature 213(2)
_cell_volume 6860(3)
_computing_structure_refinement 'SHELXL-97 (Sheldrick, 1997)'
_computing_structure_solution 'SHELXS-97 (Sheldrick, 1990)'
_diffrn_ambient_temperature 213(2)
_diffrn_measured_fraction_theta_full 0.871
_diffrn_measured_fraction_theta_max 0.871
_diffrn_measurement_device_type BRUKER-AXS
_diffrn_measurement_method hemisphere
_diffrn_radiation_monochromator graphite
_diffrn_radiation_source 'fine-focus sealed tube'
_diffrn_radiation_type MoK\a
_diffrn_radiation_wavelength 0.71073
_diffrn_reflns_av_R_equivalents 0.1526
_diffrn_reflns_av_sigmaI/netI 0.4118
_diffrn_reflns_limit_h_max 20
_diffrn_reflns_limit_h_min -19
_diffrn_reflns_limit_k_max 26
_diffrn_reflns_limit_k_min -38
_diffrn_reflns_limit_l_max 20
_diffrn_reflns_limit_l_min -21
_diffrn_reflns_number 42157
_diffrn_reflns_theta_full 29.05
_diffrn_reflns_theta_max 29.05
_diffrn_reflns_theta_min 1.43
_exptl_absorpt_coefficient_mu 0.784
_exptl_absorpt_correction_T_max 0.8717
_exptl_absorpt_correction_T_min 0.7709
_exptl_absorpt_correction_type empirical
_exptl_absorpt_process_details SADABS
_exptl_crystal_colour yellow-green
_exptl_crystal_density_diffrn 1.211
_exptl_crystal_description block
_exptl_crystal_F_000 2656
_exptl_crystal_size_max 0.35
_exptl_crystal_size_mid 0.20
_exptl_crystal_size_min 0.18
_platon_squeeze_details
;
;
_refine_diff_density_max 0.567
_refine_diff_density_min -0.904
_refine_diff_density_rms 0.101
_refine_ls_extinction_method none
_refine_ls_goodness_of_fit_ref 0.639
_refine_ls_hydrogen_treatment constr
_refine_ls_matrix_type full
_refine_ls_number_parameters 721
_refine_ls_number_reflns 15975
_refine_ls_number_restraints 0
_refine_ls_restrained_S_all 0.639
_refine_ls_R_factor_all 0.2498
_refine_ls_R_factor_gt 0.0759
_refine_ls_shift/su_max 0.001
_refine_ls_shift/su_mean 0.000
_refine_ls_structure_factor_coef Fsqd
_refine_ls_weighting_details 'calc w=1/[\s^2^(Fo^2^)+(0.0718P)^2^+0.0000P] where P=(Fo^2^+2Fc^2^)/3'
_refine_ls_weighting_scheme calc
_refine_ls_wR_factor_gt 0.1659
_refine_ls_wR_factor_ref 0.1959
_reflns_number_gt 3341
_reflns_number_total 15975
_reflns_threshold_expression >2sigma(I)
_cod_data_source_file ic300085f_si_001_1.cif
_cod_data_source_block 3
_cod_original_cell_volume 6860(2)
_cod_database_code 4329087

loop_
_symmetry_equiv_pos_as_xyz
'x, y, z'
'-x+1/2, y+1/2, -z+1/2'
'-x, -y, -z'
'x-1/2, -y-1/2, z-1/2'

loop_
_atom_site_label
_atom_site_type_symbol
_atom_site_fract_x
_atom_site_fract_y
_atom_site_fract_z
_atom_site_U_iso_or_equiv
_atom_site_adp_type
_atom_site_occupancy
_atom_site_symmetry_multiplicity
_atom_site_calc_flag
_atom_site_refinement_flags
Ni1 Ni 1.25467(6) 0.37314(4) -0.10641(6) 0.0340(3) Uani 1 1 d .
Ni2 Ni 1.09267(6) 0.37230(3) -0.00610(6) 0.0321(3) Uani 1 1 d .
V V 1.17680(12) 0.47632(5) -0.05201(13) 0.0590(4) Uani 1 1 d .
S1 S 1.25081(13) 0.34711(7) 0.03711(13) 0.0370(5) Uani 1 1 d .
S2 S 1.09876(13) 0.34831(7) -0.14908(14) 0.0385(5) Uani 1 1 d .
O1 O 1.2340(3) 0.44252(17) -0.0912(4) 0.0443(15) Uani 1 1 d .
O2 O 1.1199(3) 0.44096(16) -0.0165(4) 0.0477(16) Uani 1 1 d .
O3 O 1.1002(4) 0.5134(2) -0.1328(5) 0.082(2) Uani 1 1 d .
O4 O 1.2509(5) 0.5141(2) 0.0375(5) 0.097(3) Uani 1 1 d .
N1 N 1.4046(4) 0.3897(2) -0.0362(5) 0.0435(19) Uani 1 1 d .
N2 N 1.3059(5) 0.3091(2) -0.1374(4) 0.0410(18) Uani 1 1 d .
N3 N 1.2258(4) 0.3903(2) -0.2518(4) 0.0363(17) Uani 1 1 d .
N4 N 0.9481(4) 0.3908(3) -0.0765(5) 0.049(2) Uani 1 1 d .
N5 N 1.0382(5) 0.3082(2) 0.0220(5) 0.0449(18) Uani 1 1 d .
N6 N 1.1200(4) 0.3877(2) 0.1394(4) 0.0352(16) Uani 1 1 d .
C1 C 1.3136(5) 0.3901(2) 0.1147(5) 0.0288(18) Uani 1 1 d .
C2 C 1.3948(5) 0.4079(3) 0.1157(5) 0.039(2) Uani 1 1 d .
C3 C 1.4431(5) 0.4428(3) 0.1760(6) 0.043(2) Uani 1 1 d .
H3 H 1.4985 0.4535 0.1765 0.052 Uiso 1 1 calc R
C4 C 1.4094(6) 0.4615(3) 0.2351(6) 0.058(3) Uani 1 1 d .
C5 C 1.3347(5) 0.4418(3) 0.2404(5) 0.046(2) Uani 1 1 d .
H5 H 1.3147 0.4524 0.2841 0.055 Uiso 1 1 calc R
C6 C 1.2864(5) 0.4054(3) 0.1811(6) 0.041(2) Uani 1 1 d .
C7 C 1.4417(5) 0.3820(3) 0.0625(5) 0.041(2) Uani 1 1 d .
H7A H 1.5055 0.3912 0.0871 0.049 Uiso 1 1 calc R
H7B H 1.4395 0.3482 0.0733 0.049 Uiso 1 1 calc R
C8 C 1.4319(6) 0.4379(3) -0.0521(6) 0.067(3) Uani 1 1 d .
H8A H 1.4889 0.4462 -0.0042 0.100 Uiso 1 1 calc R
H8B H 1.3859 0.4603 -0.0536 0.100 Uiso 1 1 calc R
H8C H 1.4386 0.4386 -0.1087 0.100 Uiso 1 1 calc R
C9 C 1.4479(5) 0.3540(3) -0.0719(6) 0.057(3) Uani 1 1 d .
H9A H 1.5118 0.3512 -0.0317 0.069 Uiso 1 1 calc R
H9B H 1.4450 0.3643 -0.1304 0.069 Uiso 1 1 calc R
C10 C 1.4029(6) 0.3065(3) -0.0814(6) 0.068(3) Uani 1 1 d .
H10A H 1.4316 0.2843 -0.1081 0.081 Uiso 1 1 calc R
H10B H 1.4115 0.2946 -0.0221 0.081 Uiso 1 1 calc R
C11 C 1.2627(6) 0.2663(3) -0.1225(6) 0.071(3) Uani 1 1 d .
H11A H 1.2765 0.2400 -0.1530 0.106 Uiso 1 1 calc R
H11B H 1.1978 0.2708 -0.1456 0.106 Uiso 1 1 calc R
H11C H 1.2853 0.2597 -0.0589 0.106 Uiso 1 1 calc R
C12 C 1.2898(6) 0.3106(3) -0.2349(6) 0.059(3) Uani 1 1 d .
H12A H 1.2315 0.2958 -0.2694 0.071 Uiso 1 1 calc R
H12B H 1.3367 0.2919 -0.2438 0.071 Uiso 1 1 calc R
C13 C 1.2900(6) 0.3599(3) -0.2720(6) 0.066(3) Uani 1 1 d .
H13A H 1.3509 0.3733 -0.2451 0.079 Uiso 1 1 calc R
H13B H 1.2724 0.3583 -0.3368 0.079 Uiso 1 1 calc R
C14 C 1.2417(5) 0.4396(3) -0.2697(6) 0.059(3) Uani 1 1 d .
H14A H 1.2966 0.4510 -0.2224 0.089 Uiso 1 1 calc R
H14B H 1.1910 0.4588 -0.2722 0.089 Uiso 1 1 calc R
H14C H 1.2480 0.4415 -0.3265 0.089 Uiso 1 1 calc R
C15 C 1.1306(5) 0.3786(3) -0.3134(5) 0.044(2) Uani 1 1 d .
H15A H 1.1246 0.3847 -0.3747 0.053 Uiso 1 1 calc R
H15B H 1.1219 0.3448 -0.3086 0.053 Uiso 1 1 calc R
C16 C 1.0570(5) 0.4030(3) -0.3006(5) 0.039(2) Uani 1 1 d .
C17 C 1.0311(5) 0.3873(2) -0.2304(5) 0.0303(19) Uani 1 1 d .
C18 C 0.9490(6) 0.4021(3) -0.2323(5) 0.041(2) Uani 1 1 d .
C19 C 0.8926(5) 0.4334(3) -0.2965(5) 0.042(2) Uani 1 1 d .
H19 H 0.8376 0.4431 -0.2945 0.051 Uiso 1 1 calc R
C20 C 0.9190(5) 0.4508(3) -0.3654(5) 0.042(2) Uani 1 1 d .
C21 C 1.0015(5) 0.4334(3) -0.3639(5) 0.045(2) Uani 1 1 d .
H21 H 1.0198 0.4434 -0.4092 0.054 Uiso 1 1 calc R
C22 C 0.9092(5) 0.3771(3) -0.1740(5) 0.044(2) Uani 1 1 d .
H22A H 0.8440 0.3830 -0.1984 0.052 Uiso 1 1 calc R
H22B H 0.9179 0.3432 -0.1780 0.052 Uiso 1 1 calc R
C23 C 0.9231(6) 0.4402(3) -0.0726(6) 0.068(3) Uani 1 1 d .
H23A H 0.8584 0.4439 -0.1052 0.102 Uiso 1 1 calc R
H23B H 0.9547 0.4599 -0.0994 0.102 Uiso 1 1 calc R
H23C H 0.9396 0.4493 -0.0108 0.102 Uiso 1 1 calc R
C24 C 0.9038(6) 0.3596(5) -0.0319(7) 0.105(5) Uani 1 1 d .
H24A H 0.8384 0.3596 -0.0669 0.126 Uiso 1 1 calc R
H24B H 0.9148 0.3722 0.0275 0.126 Uiso 1 1 calc R
C25 C 0.9386(6) 0.3098(4) -0.0225(7) 0.089(4) Uani 1 1 d .
H25A H 0.9125 0.2915 0.0124 0.107 Uiso 1 1 calc R
H25B H 0.9193 0.2954 -0.0818 0.107 Uiso 1 1 calc R
C26 C 1.0691(8) 0.2655(3) -0.0037(7) 0.098(4) Uani 1 1 d .
H26A H 1.0422 0.2387 0.0135 0.147 Uiso 1 1 calc R
H26B H 1.1344 0.2636 0.0260 0.147 Uiso 1 1 calc R
H26C H 1.0516 0.2652 -0.0679 0.147 Uiso 1 1 calc R
C27 C 1.0642(5) 0.3064(3) 0.1217(5) 0.047(2) Uani 1 1 d .
H27A H 1.1242 0.2921 0.1499 0.056 Uiso 1 1 calc R
H27B H 1.0214 0.2859 0.1339 0.056 Uiso 1 1 calc R
C28 C 1.0656(6) 0.3541(3) 0.1644(6) 0.057(3) Uani 1 1 d .
H28A H 1.0036 0.3660 0.1453 0.069 Uiso 1 1 calc R
H28B H 1.0905 0.3507 0.2296 0.069 Uiso 1 1 calc R
C29 C 1.0980(6) 0.4367(3) 0.1552(6) 0.063(3) Uani 1 1 d .
H29A H 1.1110 0.4410 0.2182 0.094 Uiso 1 1 calc R
H29B H 1.0344 0.4427 0.1204 0.094 Uiso 1 1 calc R
H29C H 1.1342 0.4585 0.1374 0.094 Uiso 1 1 calc R
C30 C 1.2162(5) 0.3794(3) 0.2005(5) 0.041(2) Uani 1 1 d .
H30A H 1.2229 0.3875 0.2613 0.049 Uiso 1 1 calc R
H30B H 1.2286 0.3458 0.2000 0.049 Uiso 1 1 calc R
C31 C 0.8570(5) 0.4832(3) -0.4392(6) 0.053(3) Uani 1 1 d .
C32 C 0.9067(7) 0.5296(4) -0.4353(6) 0.091(4) Uani 1 1 d .
H32A H 0.8943 0.5512 -0.3955 0.137 Uiso 1 1 calc R
H32B H 0.8861 0.5431 -0.4947 0.137 Uiso 1 1 calc R
H32C H 0.9712 0.5237 -0.4132 0.137 Uiso 1 1 calc R
C33 C 0.8363(7) 0.4616(3) -0.5309(6) 0.089(4) Uani 1 1 d .
H33A H 0.8906 0.4473 -0.5316 0.134 Uiso 1 1 calc R
H33B H 0.8155 0.4860 -0.5761 0.134 Uiso 1 1 calc R
H33C H 0.7897 0.4379 -0.5431 0.134 Uiso 1 1 calc R
C34 C 0.7707(6) 0.4936(4) -0.4314(7) 0.091(4) Uani 1 1 d .
H34A H 0.7399 0.4644 -0.4306 0.136 Uiso 1 1 calc R
H34B H 0.7329 0.5124 -0.4821 0.136 Uiso 1 1 calc R
H34C H 0.7824 0.5108 -0.3766 0.136 Uiso 1 1 calc R
C35 C 1.4612(8) 0.5012(4) 0.3025(8) 0.082(4) Uani 1 1 d .
C36 C 1.3978(8) 0.5357(3) 0.3125(9) 0.133(6) Uani 1 1 d .
H36A H 1.4161 0.5435 0.3752 0.200 Uiso 1 1 calc R
H36B H 1.3374 0.5224 0.2897 0.200 Uiso 1 1 calc R
H36C H 1.3981 0.5639 0.2792 0.200 Uiso 1 1 calc R
C37 C 1.5299(9) 0.5235(4) 0.2803(9) 0.169(8) Uani 1 1 d .
H37A H 1.5722 0.5000 0.2774 0.254 Uiso 1 1 calc R
H37B H 1.5617 0.5466 0.3258 0.254 Uiso 1 1 calc R
H37C H 1.5019 0.5390 0.2228 0.254 Uiso 1 1 calc R
C38 C 1.5134(11) 0.4764(5) 0.3969(9) 0.217(10) Uani 1 1 d .
H38A H 1.5307 0.4448 0.3875 0.325 Uiso 1 1 calc R
H38B H 1.4741 0.4748 0.4291 0.325 Uiso 1 1 calc R
H38C H 1.5671 0.4943 0.4314 0.325 Uiso 1 1 calc R
C39 C 1.1141(8) 0.5386(4) -0.2010(7) 0.104(4) Uani 1 1 d .
H39A H 1.1263 0.5713 -0.1835 0.155 Uiso 1 1 calc R
H39B H 1.0604 0.5365 -0.2559 0.155 Uiso 1 1 calc R
H39C H 1.1651 0.5253 -0.2104 0.155 Uiso 1 1 calc R
C40 C 1.3126(8) 0.5438(4) 0.0312(9) 0.149(6) Uani 1 1 d .
H40A H 1.3631 0.5260 0.0291 0.223 Uiso 1 1 calc R
H40B H 1.3337 0.5644 0.0828 0.223 Uiso 1 1 calc R
H40C H 1.2856 0.5624 -0.0228 0.223 Uiso 1 1 calc R
B1 B 0.6680(6) 0.2355(3) -0.0569(7) 0.036(2) Uani 1 1 d .
C101 C 0.7542(5) 0.2005(3) -0.0109(5) 0.039(2) Uani 1 1 d .
C102 C 0.8330(5) 0.2149(2) 0.0643(6) 0.0346(18) Uani 1 1 d .
H102 H 0.8329 0.2442 0.0911 0.041 Uiso 1 1 calc R
C103 C 0.9096(5) 0.1867(3) 0.0987(6) 0.049(2) Uani 1 1 d .
H103 H 0.9599 0.1968 0.1488 0.059 Uiso 1 1 calc R
C104 C 0.9124(6) 0.1430(3) 0.0591(6) 0.049(2) Uani 1 1 d .
H104 H 0.9650 0.1245 0.0790 0.058 Uiso 1 1 calc R
C105 C 0.8364(6) 0.1292(3) -0.0085(7) 0.074(3) Uani 1 1 d .
H105 H 0.8364 0.0994 -0.0334 0.089 Uiso 1 1 calc R
C106 C 0.7583(6) 0.1556(3) -0.0443(6) 0.056(3) Uani 1 1 d .
H106 H 0.7075 0.1433 -0.0914 0.067 Uiso 1 1 calc R
C201 C 0.5740(5) 0.2054(3) -0.1025(5) 0.037(2) Uani 1 1 d .
C202 C 0.5025(5) 0.2155(3) -0.1844(5) 0.036(2) Uani 1 1 d .
H202 H 0.5102 0.2405 -0.2185 0.043 Uiso 1 1 calc R
C203 C 0.4223(6) 0.1914(3) -0.2182(5) 0.045(2) Uani 1 1 d .
H203 H 0.3764 0.2004 -0.2728 0.054 Uiso 1 1 calc R
C204 C 0.4098(6) 0.1536(3) -0.1707(6) 0.051(2) Uani 1 1 d .
H204 H 0.3558 0.1363 -0.1931 0.061 Uiso 1 1 calc R
C205 C 0.4768(6) 0.1421(3) -0.0913(7) 0.072(3) Uani 1 1 d .
H205 H 0.4685 0.1166 -0.0585 0.086 Uiso 1 1 calc R
C206 C 0.5575(6) 0.1671(3) -0.0575(6) 0.061(3) Uani 1 1 d .
H206 H 0.6025 0.1579 -0.0025 0.073 Uiso 1 1 calc R
C301 C 0.6609(5) 0.2714(3) 0.0200(6) 0.044(2) Uani 1 1 d .
C302 C 0.7085(5) 0.3154(3) 0.0381(6) 0.060(3) Uani 1 1 d .
H302 H 0.7396 0.3258 0.0034 0.072 Uiso 1 1 calc R
C303 C 0.7068(7) 0.3429(4) 0.1113(7) 0.076(4) Uani 1 1 d .
H303 H 0.7394 0.3712 0.1248 0.091 Uiso 1 1 calc R
C304 C 0.6613(8) 0.3305(4) 0.1620(7) 0.080(4) Uani 1 1 d .
H304 H 0.6622 0.3495 0.2096 0.096 Uiso 1 1 calc R
C305 C 0.6141(7) 0.2896(4) 0.1416(7) 0.074(3) Uani 1 1 d .
H305 H 0.5813 0.2804 0.1756 0.088 Uiso 1 1 calc R
C306 C 0.6127(6) 0.2608(4) 0.0714(7) 0.065(3) Uani 1 1 d .
H306 H 0.5778 0.2332 0.0588 0.078 Uiso 1 1 calc R
C401 C 0.6820(5) 0.2657(3) -0.1356(5) 0.047(2) Uani 1 1 d .
C402 C 0.6354(6) 0.3078(3) -0.1708(6) 0.064(3) Uani 1 1 d .
H402 H 0.5961 0.3197 -0.1458 0.077 Uiso 1 1 calc R
C403 C 0.6444(8) 0.3334(4) -0.2424(8) 0.096(5) Uani 1 1 d .
H403 H 0.6146 0.3622 -0.2617 0.115 Uiso 1 1 calc R
C404 C 0.6970(10) 0.3149(5) -0.2816(9) 0.106(6) Uani 1 1 d .
H404 H 0.6979 0.3293 -0.3331 0.127 Uiso 1 1 calc R
C405 C 0.7500(8) 0.2751(4) -0.2477(8) 0.088(4) Uani 1 1 d .
H405 H 0.7918 0.2649 -0.2710 0.105 Uiso 1 1 calc R
C406 C 0.7390(6) 0.2507(3) -0.1781(6) 0.062(3) Uani 1 1 d .
H406 H 0.7714 0.2226 -0.1582 0.074 Uiso 1 1 calc R

loop_
_atom_site_aniso_label
_atom_site_aniso_U_11
_atom_site_aniso_U_22
_atom_site_aniso_U_33
_atom_site_aniso_U_23
_atom_site_aniso_U_13
_atom_site_aniso_U_12
Ni1 0.0343(6) 0.0404(7) 0.0296(6) -0.0011(5) 0.0151(5) 0.0082(5)
Ni2 0.0338(6) 0.0342(6) 0.0318(6) 0.0019(5) 0.0166(5) -0.0031(5)
V 0.0608(10) 0.0657(10) 0.0646(11) 0.0048(11) 0.0398(9) 0.0015(11)
S1 0.0399(13) 0.0397(13) 0.0319(12) -0.0025(10) 0.0149(10) -0.0013(10)
S2 0.0380(13) 0.0434(13) 0.0338(13) 0.0042(10) 0.0138(10) 0.0035(11)
O1 0.046(4) 0.037(3) 0.061(4) -0.006(3) 0.034(3) 0.008(3)
O2 0.059(4) 0.028(3) 0.075(5) 0.014(3) 0.046(3) 0.000(3)
O3 0.082(5) 0.072(5) 0.111(6) 0.032(4) 0.058(5) 0.039(4)
O4 0.110(6) 0.076(5) 0.124(7) -0.042(5) 0.067(6) -0.029(5)
N1 0.040(4) 0.052(5) 0.048(5) -0.006(4) 0.027(4) 0.013(4)
N2 0.057(5) 0.039(4) 0.029(4) 0.002(3) 0.019(4) 0.020(4)
N3 0.038(4) 0.051(5) 0.024(4) 0.008(3) 0.017(3) 0.021(3)
N4 0.055(5) 0.064(5) 0.044(5) 0.027(4) 0.036(4) 0.016(4)
N5 0.053(5) 0.041(4) 0.041(5) 0.010(4) 0.019(4) -0.012(4)
N6 0.037(4) 0.036(4) 0.040(4) 0.000(3) 0.022(3) -0.006(3)
C1 0.029(5) 0.041(5) 0.017(4) 0.001(3) 0.010(3) 0.000(4)
C2 0.030(5) 0.057(6) 0.030(5) -0.005(4) 0.012(4) -0.006(4)
C3 0.042(5) 0.043(5) 0.050(6) -0.007(4) 0.023(4) -0.021(4)
C4 0.046(6) 0.074(7) 0.057(7) -0.023(5) 0.021(5) -0.033(5)
C5 0.054(6) 0.050(6) 0.044(6) -0.023(4) 0.030(5) -0.026(5)
C6 0.043(5) 0.037(5) 0.045(6) -0.003(4) 0.022(4) -0.010(4)
C7 0.036(5) 0.048(6) 0.038(5) -0.005(4) 0.014(4) 0.005(4)
C8 0.077(7) 0.056(6) 0.074(8) 0.005(5) 0.036(6) -0.026(6)
C9 0.040(6) 0.096(8) 0.038(6) -0.010(5) 0.018(4) 0.021(6)
C10 0.055(7) 0.076(8) 0.060(7) -0.026(6) 0.010(5) 0.039(6)
C11 0.077(7) 0.060(7) 0.066(7) -0.008(5) 0.017(6) 0.043(6)
C12 0.076(7) 0.053(6) 0.049(6) 0.000(5) 0.024(5) 0.035(5)
C13 0.062(6) 0.096(8) 0.051(6) 0.017(6) 0.034(5) 0.041(6)
C14 0.045(6) 0.082(7) 0.048(6) 0.019(5) 0.014(5) -0.007(5)
C15 0.040(5) 0.067(6) 0.029(5) -0.005(4) 0.019(4) 0.013(5)
C16 0.044(5) 0.045(5) 0.029(5) -0.011(4) 0.014(4) 0.003(4)
C17 0.019(4) 0.033(5) 0.030(5) -0.006(3) 0.001(3) 0.007(3)
C18 0.051(6) 0.052(6) 0.022(5) 0.004(4) 0.017(4) -0.008(5)
C19 0.019(4) 0.071(6) 0.035(5) 0.013(4) 0.009(4) 0.003(4)
C20 0.037(5) 0.062(6) 0.019(4) 0.006(4) 0.003(4) 0.007(4)
C21 0.059(6) 0.056(6) 0.026(5) 0.012(4) 0.024(4) 0.011(5)
C22 0.045(5) 0.053(6) 0.038(5) 0.012(5) 0.022(4) -0.004(5)
C23 0.064(7) 0.111(9) 0.033(6) -0.002(6) 0.023(5) 0.021(6)
C24 0.048(7) 0.198(14) 0.073(8) 0.067(9) 0.030(6) -0.006(8)
C25 0.056(7) 0.099(9) 0.081(8) 0.048(7) -0.005(6) -0.059(7)
C26 0.200(13) 0.048(7) 0.096(9) -0.010(6) 0.112(10) -0.006(8)
C27 0.054(6) 0.044(6) 0.035(5) 0.007(4) 0.008(4) -0.021(5)
C28 0.062(6) 0.083(7) 0.043(6) -0.020(5) 0.039(5) -0.034(5)
C29 0.067(7) 0.072(7) 0.064(7) -0.012(6) 0.042(6) 0.015(6)
C30 0.040(5) 0.045(6) 0.038(5) 0.000(4) 0.014(4) -0.016(4)
C31 0.037(6) 0.085(7) 0.037(6) 0.012(5) 0.013(5) 0.024(5)
C32 0.086(8) 0.113(9) 0.065(8) 0.046(7) 0.019(6) 0.015(8)
C33 0.107(9) 0.105(9) 0.041(7) 0.018(6) 0.013(6) 0.056(7)
C34 0.056(7) 0.139(10) 0.073(8) 0.055(7) 0.021(6) 0.058(7)
C35 0.088(8) 0.089(9) 0.087(9) -0.048(7) 0.055(7) -0.045(7)
C36 0.117(11) 0.066(8) 0.227(17) -0.100(10) 0.080(11) -0.044(8)
C37 0.241(16) 0.191(14) 0.156(13) -0.136(11) 0.164(13) -0.195(13)
C38 0.233(19) 0.203(18) 0.107(14) -0.070(13) -0.049(13) -0.073(15)
C39 0.148(11) 0.080(8) 0.099(10) 0.029(7) 0.067(9) -0.003(8)
C40 0.105(11) 0.113(11) 0.207(17) 0.026(11) 0.039(11) -0.050(9)
B1 0.013(4) 0.054(6) 0.037(5) 0.005(5) 0.003(4) -0.003(5)
C101 0.036(5) 0.053(6) 0.029(5) -0.008(4) 0.013(4) -0.006(4)
C102 0.027(4) 0.041(4) 0.038(5) 0.002(4) 0.016(4) -0.006(5)
C103 0.023(5) 0.079(7) 0.041(6) 0.008(5) 0.008(4) -0.010(5)
C104 0.037(5) 0.044(6) 0.060(6) -0.005(5) 0.014(5) 0.007(4)
C105 0.062(7) 0.058(6) 0.092(8) -0.023(6) 0.018(6) 0.025(6)
C106 0.039(5) 0.067(6) 0.053(6) -0.018(5) 0.008(4) 0.014(5)
C201 0.039(5) 0.040(5) 0.029(5) 0.007(4) 0.009(4) 0.004(4)
C202 0.037(5) 0.038(5) 0.034(5) 0.004(4) 0.017(4) 0.004(4)
C203 0.048(6) 0.041(5) 0.034(5) -0.007(4) 0.003(4) 0.007(5)
C204 0.034(5) 0.048(6) 0.067(7) -0.015(5) 0.016(5) -0.001(5)
C205 0.061(7) 0.066(7) 0.080(8) 0.011(6) 0.018(6) -0.030(6)
C206 0.042(6) 0.070(7) 0.051(6) 0.029(5) -0.002(5) -0.011(5)
C301 0.030(5) 0.056(6) 0.046(6) 0.002(5) 0.016(4) 0.008(4)
C302 0.042(6) 0.075(7) 0.065(7) -0.016(6) 0.022(5) 0.009(5)
C303 0.055(7) 0.077(8) 0.063(8) -0.025(6) -0.012(6) 0.022(6)
C304 0.082(9) 0.100(10) 0.054(8) -0.006(7) 0.022(7) 0.033(8)
C305 0.075(8) 0.102(9) 0.048(7) 0.024(7) 0.030(6) 0.037(7)
C306 0.062(7) 0.077(7) 0.053(7) 0.005(6) 0.021(6) 0.007(6)
C401 0.034(5) 0.074(7) 0.030(5) 0.002(5) 0.011(4) -0.008(5)
C402 0.052(6) 0.066(7) 0.061(7) 0.009(6) 0.010(5) -0.007(6)
C403 0.067(9) 0.091(10) 0.073(10) 0.043(8) -0.031(7) -0.044(7)
C404 0.120(14) 0.133(14) 0.046(8) 0.004(8) 0.012(8) -0.084(11)
C405 0.094(10) 0.122(11) 0.060(8) -0.009(7) 0.043(7) -0.064(8)
C406 0.039(6) 0.076(7) 0.061(7) -0.011(6) 0.009(5) -0.025(5)

loop_
_atom_type_symbol
_atom_type_description
_atom_type_scat_dispersion_real
_atom_type_scat_dispersion_imag
_atom_type_scat_source
C C 0.0033 0.0016 'International Tables Vol C Tables 4.2.6.8 and 6.1.1.4'
H H 0.0000 0.0000 'International Tables Vol C Tables 4.2.6.8 and 6.1.1.4'
B B 0.0013 0.0007 'International Tables Vol C Tables 4.2.6.8 and 6.1.1.4'
N N 0.0061 0.0033 'International Tables Vol C Tables 4.2.6.8 and 6.1.1.4'
O O 0.0106 0.0060 'International Tables Vol C Tables 4.2.6.8 and 6.1.1.4'
S S 0.1246 0.1234 'International Tables Vol C Tables 4.2.6.8 and 6.1.1.4'
V V 0.3005 0.5294 'International Tables Vol C Tables 4.2.6.8 and 6.1.1.4'
Ni Ni 0.3393 1.1124 'International Tables Vol C Tables 4.2.6.8 and 6.1.1.4'

loop_
_geom_angle_atom_site_label_1
_geom_angle_atom_site_label_2
_geom_angle_atom_site_label_3
_geom_angle
O1 Ni1 N2 162.2(2)
O1 Ni1 N1 86.0(2)
N2 Ni1 N1 82.1(2)
O1 Ni1 N3 86.7(2)
N2 Ni1 N3 83.0(2)
N1 Ni1 N3 102.6(2)
O1 Ni1 S2 96.68(15)
N2 Ni1 S2 97.8(2)
N1 Ni1 S2 167.19(19)
N3 Ni1 S2 90.10(17)
O1 Ni1 S1 96.26(17)
N2 Ni1 S1 97.09(19)
N1 Ni1 S1 90.30(19)
N3 Ni1 S1 166.98(17)
S2 Ni1 S1 76.98(8)
O2 Ni2 N5 163.1(2)
O2 Ni2 N4 86.9(2)
N5 Ni2 N4 83.0(3)
O2 Ni2 N6 86.7(2)
N5 Ni2 N6 82.5(2)
N4 Ni2 N6 103.0(2)
O2 Ni2 S1 94.06(16)
N5 Ni2 S1 98.93(19)
N4 Ni2 S1 166.71(19)
N6 Ni2 S1 90.32(17)
O2 Ni2 S2 95.60(17)
N5 Ni2 S2 97.9(2)
N4 Ni2 S2 90.18(19)
N6 Ni2 S2 166.78(17)
S1 Ni2 S2 76.53(8)
O2 V O1 105.2(2)
O2 V O3 108.2(3)
O1 V O3 113.6(3)
O2 V O4 111.4(3)
O1 V O4 111.7(3)
O3 V O4 106.8(3)
C1 S1 Ni2 103.8(2)
C1 S1 Ni1 104.4(2)
Ni2 S1 Ni1 92.98(8)
C17 S2 Ni1 107.3(3)
C17 S2 Ni2 107.2(3)
Ni1 S2 Ni2 94.10(8)
V O1 Ni1 140.1(3)
V O2 Ni2 143.5(3)
C39 O3 V 127.7(7)
C40 O4 V 125.5(9)
C9 N1 C8 110.3(7)
C9 N1 C7 105.8(6)
C8 N1 C7 107.5(6)
C9 N1 Ni1 103.5(5)
C8 N1 Ni1 115.4(5)
C7 N1 Ni1 113.8(5)
C10 N2 C11 108.3(7)
C10 N2 C12 110.7(7)
C11 N2 C12 107.7(7)
C10 N2 Ni1 108.1(5)
C11 N2 Ni1 114.5(5)
C12 N2 Ni1 107.6(4)
C14 N3 C13 108.6(7)
C14 N3 C15 106.8(6)
C13 N3 C15 109.9(6)
C14 N3 Ni1 115.5(5)
C13 N3 Ni1 103.4(5)
C15 N3 Ni1 112.5(4)
C23 N4 C24 110.9(8)
C23 N4 C22 106.6(6)
C24 N4 C22 106.1(7)
C23 N4 Ni2 117.1(6)
C24 N4 Ni2 102.3(5)
C22 N4 Ni2 113.3(5)
C26 N5 C25 108.5(8)
C26 N5 C27 107.7(7)
C25 N5 C27 108.3(7)
C26 N5 Ni2 116.0(6)
C25 N5 Ni2 109.0(5)
C27 N5 Ni2 107.2(5)
C28 N6 C29 110.8(6)
C28 N6 C30 106.8(6)
C29 N6 C30 106.7(6)
C28 N6 Ni2 105.9(5)
C29 N6 Ni2 113.6(5)
C30 N6 Ni2 112.8(5)
C6 C1 C2 117.3(7)
C6 C1 S1 120.6(6)
C2 C1 S1 121.9(6)
C3 C2 C1 121.6(8)
C3 C2 C7 118.3(7)
C1 C2 C7 118.9(7)
C4 C3 C2 120.0(8)
C5 C4 C3 119.0(8)
C5 C4 C35 119.5(9)
C3 C4 C35 121.2(8)
C4 C5 C6 121.2(8)
C1 C6 C5 120.2(7)
C1 C6 C30 120.7(7)
C5 C6 C30 118.5(8)
N1 C7 C2 117.3(6)
N1 C9 C10 111.9(7)
N2 C10 C9 111.6(7)
N2 C12 C13 114.7(7)
N3 C13 C12 109.8(7)
C16 C15 N3 118.2(6)
C21 C16 C17 119.1(7)
C21 C16 C15 121.1(8)
C17 C16 C15 118.4(7)
C18 C17 C16 117.8(7)
C18 C17 S2 121.3(6)
C16 C17 S2 120.8(6)
C17 C18 C19 123.1(7)
C17 C18 C22 118.8(7)
C19 C18 C22 117.2(7)
C18 C19 C20 119.8(7)
C21 C20 C19 115.8(7)
C21 C20 C31 122.8(8)
C19 C20 C31 121.2(7)
C16 C21 C20 124.3(8)
N4 C22 C18 115.8(6)
N4 C24 C25 112.3(9)
N5 C25 C24 111.5(8)
N5 C27 C28 114.1(6)
N6 C28 C27 111.0(7)
C6 C30 N6 117.1(6)
C34 C31 C33 108.4(7)
C34 C31 C20 113.4(8)
C33 C31 C20 110.5(7)
C34 C31 C32 108.6(9)
C33 C31 C32 107.2(8)
C20 C31 C32 108.5(7)
C37 C35 C36 111.7(11)
C37 C35 C4 113.0(9)
C36 C35 C4 111.0(9)
C37 C35 C38 105.8(11)
C36 C35 C38 108.2(11)
C4 C35 C38 106.7(9)
C101 B1 C401 109.0(7)
C101 B1 C201 110.8(6)
C401 B1 C201 108.0(7)
C101 B1 C301 109.2(7)
C401 B1 C301 110.0(6)
C201 B1 C301 109.7(7)
C106 C101 C102 115.5(7)
C106 C101 B1 122.7(7)
C102 C101 B1 121.7(7)
C103 C102 C101 121.7(7)
C102 C103 C104 120.5(8)
C105 C104 C103 116.8(8)
C104 C105 C106 124.8(9)
C105 C106 C101 120.4(8)
C206 C201 C202 113.8(7)
C206 C201 B1 120.2(7)
C202 C201 B1 126.0(7)
C203 C202 C201 124.6(8)
C202 C203 C204 119.0(8)
C205 C204 C203 119.0(8)
C204 C205 C206 121.3(9)
C205 C206 C201 122.3(8)
C306 C301 C302 116.6(9)
C306 C301 B1 123.2(8)
C302 C301 B1 120.2(8)
C303 C302 C301 117.5(10)
C304 C303 C302 124.0(11)
C303 C304 C305 117.5(11)
C304 C305 C306 121.8(11)
C301 C306 C305 122.4(10)
C402 C401 C406 113.7(9)
C402 C401 B1 123.4(8)
C406 C401 B1 122.8(9)
C401 C402 C403 123.7(11)
C404 C403 C402 118.1(13)
C403 C404 C405 121.9(14)
C404 C405 C406 118.0(12)
C405 C406 C401 124.1(10)

loop_
_geom_bond_atom_site_label_1
_geom_bond_atom_site_label_2
_geom_bond_distance
Ni1 O1 2.034(5)
Ni1 N2 2.142(6)
Ni1 N1 2.276(6)
Ni1 N3 2.279(6)
Ni1 S2 2.431(2)
Ni1 S1 2.477(2)
Ni2 O2 2.024(5)
Ni2 N5 2.150(6)
Ni2 N4 2.216(7)
Ni2 N6 2.276(6)
Ni2 S1 2.466(2)
Ni2 S2 2.466(2)
V O2 1.615(5)
V O1 1.627(5)
V O3 1.757(6)
V O4 1.825(7)
S1 C1 1.763(7)
S2 C17 1.742(7)
O3 C39 1.412(11)
O4 C40 1.338(11)
N1 C9 1.474(9)
N1 C8 1.494(9)
N1 C7 1.495(9)
N2 C10 1.467(9)
N2 C11 1.469(10)
N2 C12 1.506(10)
N3 C14 1.476(9)
N3 C13 1.481(9)
N3 C15 1.502(9)
N4 C23 1.468(10)
N4 C24 1.494(11)
N4 C22 1.511(9)
N5 C26 1.437(10)
N5 C25 1.477(10)
N5 C27 1.510(9)
N6 C28 1.461(9)
N6 C29 1.487(9)
N6 C30 1.492(8)
C1 C6 1.388(10)
C1 C2 1.397(9)
C2 C3 1.396(10)
C2 C7 1.543(10)
C3 C4 1.385(11)
C4 C5 1.361(10)
C4 C35 1.568(12)
C5 C6 1.418(10)
C6 C30 1.487(10)
C9 C10 1.514(11)
C12 C13 1.529(11)
C15 C16 1.457(10)
C16 C21 1.373(10)
C16 C17 1.434(10)
C17 C18 1.377(10)
C18 C19 1.401(10)
C18 C22 1.518(10)
C19 C20 1.435(10)
C20 C21 1.409(10)
C20 C31 1.532(10)
C24 C25 1.510(14)
C27 C28 1.522(10)
C31 C34 1.475(11)
C31 C33 1.524(11)
C31 C32 1.532(12)
C35 C37 1.439(13)
C35 C36 1.471(13)
C35 C38 1.597(17)
B1 C101 1.631(11)
B1 C401 1.631(12)
B1 C201 1.640(11)
B1 C301 1.656(12)
C101 C106 1.402(10)
C101 C102 1.431(10)
C102 C103 1.392(10)
C103 C104 1.409(11)
C104 C105 1.342(10)
C105 C106 1.381(10)
C201 C206 1.398(10)
C201 C202 1.405(9)
C202 C203 1.371(9)
C203 C204 1.385(11)
C204 C205 1.358(11)
C205 C206 1.390(10)
C301 C306 1.381(12)
C301 C302 1.436(11)
C302 C303 1.434(12)
C303 C304 1.351(14)
C304 C305 1.357(13)
C305 C306 1.401(13)
C401 C402 1.408(11)
C401 C406 1.416(11)
C402 C403 1.432(13)
C403 C404 1.352(17)
C404 C405 1.394(16)
C405 C406 1.399(13)

loop_
_platon_squeeze_void_nr
_platon_squeeze_void_average_x
_platon_squeeze_void_average_y
_platon_squeeze_void_average_z
_platon_squeeze_void_volume
_platon_squeeze_void_count_electrons
1 0.012 0.250 0.757 513.7 118.3
2 0.051 0.750 0.306 513.6 121.4
